data_4347747
loop_
_publ_author_name
'Filatre-Furcate, Agathe'
'Bellec, Nathalie'
'Jeannin, Olivier'
'Auban-Senzier, Pascale'
'Fourmigu\'e, Marc'
'\'I\~niguez, Jorge'
'Canadell, Enric'
'Bri\`ere, Benjamin'
'Ta Phuoc, Vinh'
'Lorcy, Dominique'

_publ_section_title
;
 Single-Component Conductors: A Sturdy Electronic Structure Generated by
 Bulky Substituents.
;
_journal_issue 12
_journal_name_full 'Inorganic chemistry'
_journal_page_first 6036
_journal_page_last 6046
_journal_paper_doi 10.1021/acs.inorgchem.6b00556
_journal_volume 55
_journal_year 2016
_chemical_formula_moiety 'C12  H14  N2  S8  Au1'
_chemical_formula_sum 'C12 H14 Au N2 S8'
_chemical_formula_weight 639.7
_space_group_IT_number 14
_space_group_name_Hall '-P 2ybc'
_space_group_name_H-M_alt 'P 1 21/c 1'
_symmetry_cell_setting monoclinic
_symmetry_Int_Tables_number 14
_symmetry_space_group_name_Hall '-P 2ybc'
_symmetry_space_group_name_H-M 'P 1 21/c 1'
_atom_sites_solution_hydrogens geom
_audit_conform_dict_location ftp://ftp.iucr.org/pub/cif_core.dic
_audit_conform_dict_name cif_core.dic
_audit_conform_dict_version 2.4.3
_audit_creation_date 2016-03-30T16:29:56-00:00
_audit_creation_method 'WinGX routine CIF_UPDATE'
_cell_angle_alpha 90
_cell_angle_beta 92.757(4)
_cell_angle_gamma 90
_cell_formula_units_Z 4
_cell_length_a 6.9668(6)
_cell_length_b 12.8949(10)
_cell_length_c 21.2391(13)
_cell_measurement_reflns_used 5648
_cell_measurement_temperature 150(2)
_cell_measurement_theta_max 27.42
_cell_measurement_theta_min 3.16
_cell_measurement_wavelength 0.71073
_cell_volume 1905.8(2)
_computing_cell_refinement 'Bruker SMART, 2006'
_computing_data_collection 'Bruker SMART, 2006'
_computing_data_reduction 'Bruker SAINT, 2006'
_computing_molecular_graphics 'Ortep-3 for Windows (Farrugia, 1997)'
_computing_publication_material 'WinGX publication routines (Farrugia, 1999)'
_computing_structure_refinement 'SHELXL-2014/7 (Sheldrick, 2014)'
_computing_structure_solution 'SIR97 (Altomare et al., 1999)'
_diffrn_ambient_temperature 150(2)
_diffrn_detector 'CCD plate'
_diffrn_measured_fraction_theta_full 0.999
_diffrn_measured_fraction_theta_max 0.996
_diffrn_measurement_device_type 'APEXII, Bruker-AXS'
_diffrn_measurement_method 'CCD rotation images, thin slices'
_diffrn_radiation_monochromator graphite
_diffrn_radiation_probe x-ray
_diffrn_radiation_source 'fine-focus sealed tube'
_diffrn_radiation_type MoK\a
_diffrn_radiation_wavelength 0.71073
_diffrn_reflns_av_unetI/netI 0.0377
_diffrn_reflns_Laue_measured_fraction_full 0.999
_diffrn_reflns_Laue_measured_fraction_max 0.996
_diffrn_reflns_limit_h_max 9
_diffrn_reflns_limit_h_min -9
_diffrn_reflns_limit_k_max 16
_diffrn_reflns_limit_k_min 0
_diffrn_reflns_limit_l_max 27
_diffrn_reflns_limit_l_min 0
_diffrn_reflns_number 4337
_diffrn_reflns_point_group_measured_fraction_full 0.999
_diffrn_reflns_point_group_measured_fraction_max 0.996
_diffrn_reflns_theta_full 25.242
_diffrn_reflns_theta_max 27.465
_diffrn_reflns_theta_min 3.16
_diffrn_standards_number 0
_exptl_absorpt_coefficient_mu 8.593
_exptl_absorpt_correction_T_max 0.918
_exptl_absorpt_correction_T_min 0.814
_exptl_absorpt_correction_type multi-scan
_exptl_absorpt_process_details
;
TWINABS - Bruker AXS scaling for twinned crystals - Version 2008/4

;
_exptl_crystal_colour black
_exptl_crystal_density_diffrn 2.229
_exptl_crystal_density_method 'not measured'
_exptl_crystal_description needle
_exptl_crystal_F_000 1228
_exptl_crystal_size_max 0.18
_exptl_crystal_size_mid 0.02
_exptl_crystal_size_min 0.01
_refine_diff_density_max 1.074
_refine_diff_density_min -1.168
_refine_diff_density_rms 0.154
_refine_ls_extinction_method none
_refine_ls_goodness_of_fit_ref 1.067
_refine_ls_hydrogen_treatment constr
_refine_ls_matrix_type full
_refine_ls_number_constraints 0
_refine_ls_number_parameters 215
_refine_ls_number_reflns 4337
_refine_ls_number_restraints 0
_refine_ls_restrained_S_all 1.067
_refine_ls_R_factor_all 0.0532
_refine_ls_R_factor_gt 0.0315
_refine_ls_shift/su_max 0.001
_refine_ls_shift/su_mean 0
_refine_ls_structure_factor_coef Fsqd
_refine_ls_weighting_details 'w=1/[\s^2^(Fo^2^)+(0.0208P)^2^+2.3090P] where P=(Fo^2^+2Fc^2^)/3'
_refine_ls_weighting_scheme calc
_refine_ls_wR_factor_gt 0.0596
_refine_ls_wR_factor_ref 0.0645
_reflns_Friedel_coverage 0
_reflns_number_gt 3133
_reflns_number_total 4337
_reflns_threshold_expression 'I > 2\s(I)'
_cod_data_source_file ic6b00556_si_001.cif
_cod_data_source_block Au(iPr-thiazdt)2
_cod_original_sg_symbol_H-M 'P 21/c'
_cod_database_code 4347747

loop_
_symmetry_equiv_pos_as_xyz
'x, y, z'
'-x, y+1/2, -z+1/2'
'-x, -y, -z'
'x, -y-1/2, z-1/2'

loop_
_atom_site_label
_atom_site_type_symbol
_atom_site_fract_x
_atom_site_fract_y
_atom_site_fract_z
_atom_site_U_iso_or_equiv
_atom_site_adp_type
_atom_site_occupancy
_atom_site_site_symmetry_order
_atom_site_calc_flag
_atom_site_refinement_flags_posn
_atom_site_refinement_flags_adp
_atom_site_refinement_flags_occupancy
C1 C 0.5218(7) 0.8205(4) 0.4021(2) 0.0149(10) Uani 1 1 d . . .
C2 C 0.5098(7) 0.9081(4) 0.3657(2) 0.0159(10) Uani 1 1 d . . .
C3 C 0.5334(7) 0.7440(4) 0.3036(2) 0.0171(11) Uani 1 1 d . . .
C4 C 0.5637(9) 0.6241(4) 0.3955(2) 0.0271(13) Uani 1 1 d . . .
H4 H 0.5754 0.5765 0.3599 0.032 Uiso 1 1 calc R U .
C5 C 0.3860(9) 0.5898(5) 0.4295(3) 0.0388(16) Uani 1 1 d . . .
H5A H 0.3758 0.6298 0.4673 0.058 Uiso 1 1 calc R U .
H5B H 0.3972 0.5176 0.4401 0.058 Uiso 1 1 calc R U .
H5C H 0.2733 0.6004 0.4024 0.058 Uiso 1 1 calc R U .
C6 C 0.7517(8) 0.6155(4) 0.4354(2) 0.0272(13) Uani 1 1 d . . .
H6A H 0.857 0.6362 0.4108 0.041 Uiso 1 1 calc R U .
H6B H 0.77 0.5451 0.4491 0.041 Uiso 1 1 calc R U .
H6C H 0.746 0.6599 0.4716 0.041 Uiso 1 1 calc R U .
C8 C -0.0157(7) 1.0282(4) 0.3557(2) 0.0161(11) Uani 1 1 d . . .
C7 C -0.0289(7) 1.1281(4) 0.3763(2) 0.0171(11) Uani 1 1 d . . .
C9 C -0.0385(7) 1.1589(4) 0.2680(2) 0.0165(10) Uani 1 1 d . . .
C10 C -0.0765(9) 1.3139(4) 0.3363(2) 0.0282(13) Uani 1 1 d . . .
H10 H -0.0976 1.3427 0.2938 0.034 Uiso 1 1 calc R U .
C11 C -0.2565(9) 1.3367(4) 0.3704(2) 0.0369(16) Uani 1 1 d . . .
H11A H -0.3593 1.2936 0.3538 0.055 Uiso 1 1 calc R U .
H11B H -0.2908 1.4083 0.3647 0.055 Uiso 1 1 calc R U .
H11C H -0.2341 1.3226 0.4146 0.055 Uiso 1 1 calc R U .
C12 C 0.1059(10) 1.3654(5) 0.3642(3) 0.0433(18) Uani 1 1 d . . .
H12A H 0.1294 1.3424 0.4068 0.065 Uiso 1 1 calc R U .
H12B H 0.09 1.4393 0.3636 0.065 Uiso 1 1 calc R U .
H12C H 0.2128 1.3467 0.3396 0.065 Uiso 1 1 calc R U .
N1 N 0.5379(6) 0.7299(3) 0.36772(18) 0.0174(9) Uani 1 1 d . . .
N2 N -0.0441(6) 1.2017(3) 0.32788(17) 0.0173(9) Uani 1 1 d . . .
S1 S 0.51499(18) 0.82305(10) 0.48371(5) 0.0160(3) Uani 1 1 d . . .
S2 S 0.49361(18) 1.03313(10) 0.39257(5) 0.0156(3) Uani 1 1 d . . .
S3 S 0.51559(19) 0.87564(10) 0.28632(6) 0.0187(3) Uani 1 1 d . . .
S4 S 0.5450(2) 0.65578(11) 0.24713(6) 0.0249(3) Uani 1 1 d . . .
S5 S -0.01963(18) 1.16288(9) 0.45512(5) 0.0161(3) Uani 1 1 d . . .
S6 S -0.00004(18) 0.91975(10) 0.40230(5) 0.0157(3) Uani 1 1 d . . .
S7 S -0.01774(19) 1.02533(10) 0.27355(6) 0.0197(3) Uani 1 1 d . . .
S8 S -0.0447(2) 1.22201(11) 0.19986(6) 0.0232(3) Uani 1 1 d . . .
Au1 Au 0.5 1 0.5 0.01350(7) Uani 1 2 d S . P
Au2 Au 0 1 0.5 0.01352(7) Uani 1 2 d S . P

loop_
_atom_site_aniso_label
_atom_site_aniso_U_11
_atom_site_aniso_U_22
_atom_site_aniso_U_33
_atom_site_aniso_U_23
_atom_site_aniso_U_13
_atom_site_aniso_U_12
C1 0.018(2) 0.016(3) 0.010(2) -0.003(2) -0.0019(19) -0.003(2)
C2 0.019(3) 0.015(3) 0.014(2) -0.003(2) 0.001(2) -0.002(2)
C3 0.022(3) 0.018(3) 0.012(2) -0.003(2) 0.000(2) -0.001(2)
C4 0.052(4) 0.010(3) 0.017(3) 0.000(2) -0.008(3) 0.001(3)
C5 0.044(4) 0.024(3) 0.047(4) 0.010(3) -0.011(3) -0.013(3)
C6 0.033(3) 0.027(3) 0.022(3) 0.005(2) 0.000(2) 0.007(3)
C8 0.018(3) 0.021(3) 0.008(2) 0.006(2) -0.0026(19) -0.003(2)
C7 0.018(3) 0.019(3) 0.014(3) 0.003(2) -0.002(2) -0.005(2)
C9 0.016(2) 0.020(3) 0.014(2) 0.000(2) 0.0030(19) 0.000(2)
C10 0.052(4) 0.012(3) 0.020(3) 0.003(2) -0.008(3) -0.002(3)
C11 0.066(5) 0.023(3) 0.021(3) -0.002(2) -0.005(3) 0.018(3)
C12 0.073(5) 0.030(4) 0.025(3) 0.008(3) -0.012(3) -0.030(3)
N1 0.022(2) 0.015(2) 0.015(2) -0.0031(17) -0.0041(18) -0.0005(18)
N2 0.026(2) 0.016(2) 0.009(2) 0.0002(16) -0.0021(17) -0.0026(18)
S1 0.0244(7) 0.0139(6) 0.0097(6) -0.0001(5) 0.0002(5) 0.0006(5)
S2 0.0229(7) 0.0129(6) 0.0108(6) -0.0004(5) -0.0001(5) -0.0001(5)
S3 0.0271(7) 0.0186(6) 0.0103(6) -0.0015(5) -0.0006(5) -0.0021(5)
S4 0.0328(8) 0.0247(8) 0.0171(7) -0.0096(6) -0.0014(6) 0.0002(6)
S5 0.0245(7) 0.0137(6) 0.0100(6) -0.0007(5) -0.0013(5) -0.0010(5)
S6 0.0214(7) 0.0132(6) 0.0124(6) 0.0001(5) 0.0001(5) 0.0001(5)
S7 0.0279(7) 0.0207(7) 0.0107(6) -0.0018(5) 0.0020(5) -0.0009(5)
S8 0.0293(8) 0.0282(8) 0.0122(6) 0.0061(5) 0.0016(5) -0.0019(6)
Au1 0.01808(14) 0.01252(14) 0.00982(13) -0.00100(11) -0.00006(10) -0.00084(12)
Au2 0.01729(13) 0.01370(14) 0.00949(13) 0.00105(11) -0.00030(9) -0.00094(12)

loop_
_atom_type_symbol
_atom_type_description
_atom_type_scat_dispersion_real
_atom_type_scat_dispersion_imag
_atom_type_scat_source
C C 0.0033 0.0016 'International Tables Vol C Tables 4.2.6.8 and 6.1.1.4'
H H 0 0 'International Tables Vol C Tables 4.2.6.8 and 6.1.1.4'
N N 0.0061 0.0033 'International Tables Vol C Tables 4.2.6.8 and 6.1.1.4'
S S 0.1246 0.1234 'International Tables Vol C Tables 4.2.6.8 and 6.1.1.4'
Au Au -2.0133 8.8022 'International Tables Vol C Tables 4.2.6.8 and 6.1.1.4'

loop_
_geom_angle_atom_site_label_1
_geom_angle_atom_site_label_2
_geom_angle_atom_site_label_3
_geom_angle
_geom_angle_site_symmetry_1
_geom_angle_site_symmetry_3
C2 C1 N1 113.7(4) . .
C2 C1 S1 123.0(4) . .
N1 C1 S1 123.3(4) . .
C1 C2 S2 126.2(4) . .
C1 C2 S3 110.2(4) . .
S2 C2 S3 123.6(3) . .
N1 C3 S4 128.9(4) . .
N1 C3 S3 109.7(3) . .
S4 C3 S3 121.5(3) . .
N1 C4 C5 111.5(5) . .
N1 C4 C6 111.6(4) . .
C5 C4 C6 114.1(4) . .
N1 C4 H4 106.4 . .
C5 C4 H4 106.4 . .
C6 C4 H4 106.4 . .
C4 C5 H5A 109.5 . .
C4 C5 H5B 109.5 . .
H5A C5 H5B 109.5 . .
C4 C5 H5C 109.5 . .
H5A C5 H5C 109.5 . .
H5B C5 H5C 109.5 . .
C4 C6 H6A 109.5 . .
C4 C6 H6B 109.5 . .
H6A C6 H6B 109.5 . .
C4 C6 H6C 109.5 . .
H6A C6 H6C 109.5 . .
H6B C6 H6C 109.5 . .
C7 C8 S6 126.0(4) . .
C7 C8 S7 110.1(4) . .
S6 C8 S7 123.9(3) . .
C8 C7 N2 114.1(4) . .
C8 C7 S5 123.7(4) . .
N2 C7 S5 122.2(4) . .
N2 C9 S8 127.1(4) . .
N2 C9 S7 109.8(3) . .
S8 C9 S7 123.1(3) . .
N2 C10 C11 112.6(5) . .
N2 C10 C12 110.1(5) . .
C11 C10 C12 115.1(5) . .
N2 C10 H10 106.1 . .
C11 C10 H10 106.1 . .
C12 C10 H10 106.1 . .
C10 C11 H11A 109.5 . .
C10 C11 H11B 109.5 . .
H11A C11 H11B 109.5 . .
C10 C11 H11C 109.5 . .
H11A C11 H11C 109.5 . .
H11B C11 H11C 109.5 . .
C10 C12 H12A 109.5 . .
C10 C12 H12B 109.5 . .
H12A C12 H12B 109.5 . .
C10 C12 H12C 109.5 . .
H12A C12 H12C 109.5 . .
H12B C12 H12C 109.5 . .
C3 N1 C1 114.4(4) . .
C3 N1 C4 120.6(4) . .
C1 N1 C4 125.0(4) . .
C9 N2 C7 113.5(4) . .
C9 N2 C10 120.7(4) . .
C7 N2 C10 125.6(4) . .
C1 S1 Au1 99.89(17) . .
C2 S2 Au1 98.95(16) . .
C2 S3 C3 92.0(2) . .
C7 S5 Au2 99.36(18) . .
C8 S6 Au2 98.65(17) . .
C9 S7 C8 92.5(2) . .
S1 Au1 S1 180.00(6) . 3_676
S1 Au1 S2 91.91(4) . .
S1 Au1 S2 88.09(4) 3_676 .
S1 Au1 S2 88.08(4) . 3_676
S1 Au1 S2 91.91(4) 3_676 3_676
S2 Au1 S2 180.00(6) . 3_676
S5 Au2 S5 180 . 3_576
S5 Au2 S6 92.24(4) . .
S5 Au2 S6 87.76(4) 3_576 .
S5 Au2 S6 87.76(4) . 3_576
S5 Au2 S6 92.24(4) 3_576 3_576
S6 Au2 S6 180 . 3_576

loop_
_geom_bond_atom_site_label_1
_geom_bond_atom_site_label_2
_geom_bond_distance
_geom_bond_site_symmetry_2
C1 C2 1.369(7) .
C1 N1 1.385(6) .
C1 S1 1.736(5) .
C2 S2 1.716(5) .
C2 S3 1.740(5) .
C3 N1 1.372(6) .
C3 S4 1.658(5) .
C3 S3 1.740(5) .
C4 N1 1.494(6) .
C4 C5 1.529(8) .
C4 C6 1.530(7) .
C4 H4 0.98 .
C5 H5A 0.96 .
C5 H5B 0.96 .
C5 H5C 0.96 .
C6 H6A 0.96 .
C6 H6B 0.96 .
C6 H6C 0.96 .
C8 C7 1.366(7) .
C8 S6 1.714(5) .
C8 S7 1.744(5) .
C7 N2 1.399(6) .
C7 S5 1.732(5) .
C9 N2 1.389(6) .
C9 S8 1.658(5) .
C9 S7 1.733(5) .
C10 N2 1.477(6) .
C10 C11 1.508(8) .
C10 C12 1.527(8) .
C10 H10 0.98 .
C11 H11A 0.96 .
C11 H11B 0.96 .
C11 H11C 0.96 .
C12 H12A 0.96 .
C12 H12B 0.96 .
C12 H12C 0.96 .
S1 Au1 2.3109(13) .
S2 Au1 2.3196(11) .
S5 Au2 2.3079(12) .
S6 Au2 2.3188(12) .
Au1 S1 2.3109(13) 3_676
Au1 S2 2.3197(11) 3_676
Au2 S5 2.3079(12) 3_576
Au2 S6 2.3188(12) 3_576

loop_
_geom_torsion_atom_site_label_1
_geom_torsion_atom_site_label_2
_geom_torsion_atom_site_label_3
_geom_torsion_atom_site_label_4
_geom_torsion
N1 C1 C2 S2 -178.6(4)
S1 C1 C2 S2 2.0(7)
N1 C1 C2 S3 0.8(5)
S1 C1 C2 S3 -178.6(3)
S6 C8 C7 N2 -178.7(4)
S7 C8 C7 N2 1.2(6)
S6 C8 C7 S5 3.4(7)
S7 C8 C7 S5 -176.8(3)
S4 C3 N1 C1 -178.9(4)
S3 C3 N1 C1 1.8(5)
S4 C3 N1 C4 2.6(7)
S3 C3 N1 C4 -176.6(4)
C2 C1 N1 C3 -1.8(6)
S1 C1 N1 C3 177.6(4)
C2 C1 N1 C4 176.6(5)
S1 C1 N1 C4 -4.0(7)
C5 C4 N1 C3 -115.1(5)
C6 C4 N1 C3 116.0(5)
C5 C4 N1 C1 66.6(6)
C6 C4 N1 C1 -62.3(6)
S8 C9 N2 C7 -177.6(4)
S7 C9 N2 C7 0.9(5)
S8 C9 N2 C10 6.1(7)
S7 C9 N2 C10 -175.3(4)
C8 C7 N2 C9 -1.4(6)
S5 C7 N2 C9 176.6(4)
C8 C7 N2 C10 174.6(5)
S5 C7 N2 C10 -7.4(7)
C11 C10 N2 C9 118.8(5)
C12 C10 N2 C9 -111.3(5)
C11 C10 N2 C7 -56.9(7)
C12 C10 N2 C7 73.0(6)
C2 C1 S1 Au1 -2.8(4)
N1 C1 S1 Au1 177.8(4)
C1 C2 S2 Au1 0.1(5)
S3 C2 S2 Au1 -179.2(3)
C1 C2 S3 C3 0.2(4)
S2 C2 S3 C3 179.6(3)
N1 C3 S3 C2 -1.1(4)
S4 C3 S3 C2 179.6(3)
C8 C7 S5 Au2 -2.9(5)
N2 C7 S5 Au2 179.3(4)
C7 C8 S6 Au2 -1.5(5)
S7 C8 S6 Au2 178.6(3)
N2 C9 S7 C8 -0.2(4)
S8 C9 S7 C8 178.4(3)
C7 C8 S7 C9 -0.5(4)
S6 C8 S7 C9 179.3(3)
